data_2239937
loop_
_publ_author_name
'Abdi, I.'
'Al-Sadhan, K. A.'
'Ben Ali, A.'

_publ_section_title
;
 Crystal structure of bis(propane-1,3-diammonium) hexafluoridoaluminate
 fluoride trihydrate
;
_journal_coeditor_code CQ2011
_journal_issue 9
_journal_name_full 'Acta Crystallographica Section E'
_journal_page_first m335
_journal_page_last m336
_journal_paper_doi 10.1107/S1600536814018844
_journal_volume 70
_journal_year 2014
_chemical_formula_iupac '(C3 H10 N2)2 [Al F6] F, 3H2 O'
_chemical_formula_moiety '2(C3 H12 N2 2+), Al F6 3-, F -, 3(H2 O)'
_chemical_formula_sum 'C6 H30 Al F7 N4 O3'
_chemical_formula_weight 366.31
_chemical_name_systematic
;
Bis(propane-1,3-diammonium) hexafluoridoaluminate fluoride trihydrate
;
_space_group_IT_number 2
_symmetry_cell_setting triclinic
_symmetry_space_group_name_Hall '-P 1'
_symmetry_space_group_name_H-M 'P -1'
_atom_sites_solution_hydrogens geom
_atom_sites_solution_primary direct
_atom_sites_solution_secondary difmap
_audit_creation_method SHELXL-97
_cell_angle_alpha 70.01(2)
_cell_angle_beta 67.89(2)
_cell_angle_gamma 59.770(10)
_cell_formula_units_Z 2
_cell_length_a 9.825(2)
_cell_length_b 9.974(3)
_cell_length_c 10.697(2)
_cell_measurement_reflns_used 32
_cell_measurement_temperature 298(2)
_cell_measurement_theta_max 20.00
_cell_measurement_theta_min 5.00
_cell_volume 823.8(4)
_computing_cell_refinement '<i>STADI4</i> (Stoe, 1998)'
_computing_data_collection '<i>STADI4</i> (Stoe, 1998)'
_computing_data_reduction 'X-RED (Stoe, 1998)'
_computing_molecular_graphics
;
DIAMOND (Brandenburg, 2001) and ORTEP-3 for Windows (Farrugia,
2012)
;
_computing_publication_material 'enCIFer (Allen <i>et al.</i>, 2004)'
_computing_structure_refinement
;
SHELXL97 (Sheldrick, 2008) and WinGX (Farrugia, 2012)
;
_computing_structure_solution 'SHELXS97 (Sheldrick, 2008)'
_diffrn_ambient_temperature 298(2)
_diffrn_measured_fraction_theta_full 0.964
_diffrn_measured_fraction_theta_max 0.964
_diffrn_measurement_device_type 'Siemens AED2 diffractometer'
_diffrn_measurement_method '2\q/\w scan'
_diffrn_radiation_monochromator graphite
_diffrn_radiation_source 'fine-focus sealed tube'
_diffrn_radiation_type 'Mo K\a'
_diffrn_radiation_wavelength 0.71073
_diffrn_reflns_av_R_equivalents 0.0000
_diffrn_reflns_av_sigmaI/netI 0.0131
_diffrn_reflns_limit_h_max 12
_diffrn_reflns_limit_h_min -11
_diffrn_reflns_limit_k_max 12
_diffrn_reflns_limit_k_min -11
_diffrn_reflns_limit_l_max 13
_diffrn_reflns_limit_l_min 0
_diffrn_reflns_number 3411
_diffrn_reflns_theta_full 27.56
_diffrn_reflns_theta_max 27.56
_diffrn_reflns_theta_min 2.09
_diffrn_standards_decay_% 4
_diffrn_standards_interval_time 120
_diffrn_standards_number 3
_exptl_absorpt_coefficient_mu 0.207
_exptl_absorpt_correction_T_max 0.985
_exptl_absorpt_correction_T_min 0.968
_exptl_absorpt_correction_type gaussian
_exptl_absorpt_process_details '(SADABS; Sheldrick, 1996)'
_exptl_crystal_colour colorless
_exptl_crystal_density_diffrn 1.477
_exptl_crystal_density_method 'not measured'
_exptl_crystal_description platelet
_exptl_crystal_F_000 388
_exptl_crystal_size_max 0.608
_exptl_crystal_size_mid 0.133
_exptl_crystal_size_min 0.076
_refine_diff_density_max 0.615
_refine_diff_density_min -0.536
_refine_ls_extinction_method none
_refine_ls_goodness_of_fit_ref 1.050
_refine_ls_hydrogen_treatment mixed
_refine_ls_matrix_type full
_refine_ls_number_parameters 215
_refine_ls_number_reflns 3411
_refine_ls_number_restraints 0
_refine_ls_restrained_S_all 1.050
_refine_ls_R_factor_all 0.0653
_refine_ls_R_factor_gt 0.0591
_refine_ls_shift/su_max 0.009
_refine_ls_shift/su_mean 0.001
_refine_ls_structure_factor_coef Fsqd
_refine_ls_weighting_details
;'calc w=1/[\s^2^(Fo^2^)+(0.1177P)^2^+0.6344P]
where P=(Fo^2^+2Fc^2^)/3'
;
_refine_ls_weighting_scheme calc
_refine_ls_wR_factor_gt 0.1736
_refine_ls_wR_factor_ref 0.1834
_reflns_number_gt 3046
_reflns_number_total 3411
_reflns_threshold_expression >2sigma(I)
_cod_data_source_file cq2011sup1.cf
_cod_data_source_block I
_cod_original_cell_volume 823.8(3)
_cod_database_code 2239937
_cod_database_fobs_code 2239937
_shelxl_version_number .2013

loop_
_symmetry_equiv_pos_site_id
_symmetry_equiv_pos_as_xyz
1 'x, y, z'
2 '-x, -y, -z'

loop_
_atom_site_type_symbol
_atom_site_label
_atom_site_fract_x
_atom_site_fract_y
_atom_site_fract_z
_atom_site_U_iso_or_equiv
_atom_site_adp_type
_atom_site_calc_flag
_atom_site_refinement_flags
_atom_site_occupancy
_atom_site_symmetry_multiplicity
Al Al1 0.83033(8) -0.20234(8) 0.29308(6) 0.0238(2) Uani d . 1 1
F F1 1.0025(2) -0.3849(2) 0.2527(3) 0.0678(6) Uani d . 1 1
F F2 0.9474(2) -0.1577(3) 0.35631(17) 0.0496(5) Uani d . 1 1
F F3 0.9030(2) -0.1056(3) 0.12502(16) 0.0518(5) Uani d . 1 1
F F4 0.7092(2) -0.2378(3) 0.2304(2) 0.0575(5) Uani d . 1 1
F F5 0.6596(2) -0.0158(2) 0.3295(2) 0.0546(5) Uani d . 1 1
F F6 0.7625(3) -0.2962(3) 0.4612(2) 0.0747(8) Uani d . 1 1
F F7 0.80224(19) -0.13548(18) 0.76019(15) 0.0357(4) Uani d . 1 1
N N1 0.86118(18) 0.02879(18) 0.8720(2) 0.0295(4) Uani d . 1 1
H H1A 0.8503 -0.0243 0.8272 0.054(2) Uiso calc R 1 1
H H1B 0.8678 -0.0258 0.9567 0.054(2) Uiso calc R 1 1
H H1C 0.9513 0.0429 0.8278 0.054(2) Uiso calc R 1 1
N N2 0.26017(18) 0.32258(18) 0.9923(2) 0.0333(4) Uani d R 1 1
H H2A 0.2747 0.2379 0.9690 0.054(2) Uiso calc R 1 1
H H2B 0.1927 0.4094 0.9480 0.054(2) Uiso calc R 1 1
H H2C 0.2178 0.3171 1.0825 0.054(2) Uiso calc R 1 1
N N3 0.6255(3) 0.0499(3) 0.5761(2) 0.0348(5) Uani d . 1 1
H H3A 0.6799 -0.0092 0.6407 0.054(2) Uiso calc R 1 1
H H3B 0.6738 0.0038 0.5032 0.054(2) Uiso calc R 1 1
H H3C 0.5238 0.0599 0.6089 0.054(2) Uiso calc R 1 1
N N4 0.9607(3) 0.3445(2) 0.4048(2) 0.0326(5) Uani d . 1 1
H H4A 0.9932 0.3030 0.4823 0.054(2) Uiso calc R 1 1
H H4B 0.9584 0.4403 0.3719 0.054(2) Uiso calc R 1 1
H H4C 1.0296 0.2828 0.3433 0.054(2) Uiso calc R 1 1
C C1 0.7954(3) 0.3567(3) 0.4329(3) 0.0355(5) Uani d . 1 1
H H1D 0.7567 0.4093 0.3501 0.054(2) Uiso calc R 1 1
H H1E 0.7214 0.4199 0.5031 0.054(2) Uiso calc R 1 1
C C2 0.7184(3) 0.1845(3) 0.8795(3) 0.0308(5) Uani d . 1 1
H H2D 0.7159 0.2468 0.7874 0.054(2) Uiso calc R 1 1
H H2E 0.7284 0.2406 0.9314 0.054(2) Uiso calc R 1 1
C C3 0.6240(3) 0.2082(3) 0.5355(3) 0.0334(5) Uani d . 1 1
H H3D 0.5688 0.2597 0.6144 0.054(2) Uiso calc R 1 1
H H3E 0.5646 0.2727 0.4652 0.054(2) Uiso calc R 1 1
C C4 0.5606(3) 0.1665(3) 0.9473(3) 0.0312(5) Uani d . 1 1
H H4D 0.5485 0.1128 0.8945 0.054(2) Uiso calc R 1 1
H H4E 0.5628 0.1034 1.0391 0.054(2) Uiso calc R 1 1
C C5 0.7966(3) 0.1947(3) 0.4807(3) 0.0312(5) Uani d . 1 1
H H5D 0.8544 0.1343 0.5524 0.054(2) Uiso calc R 1 1
H H5E 0.8535 0.1387 0.4046 0.054(2) Uiso calc R 1 1
C C6 0.4188(3) 0.3281(3) 0.9548(3) 0.0351(5) Uani d . 1 1
H H6D 0.4199 0.3720 1.0223 0.054(2) Uiso calc R 1 1
H H6E 0.4313 0.3976 0.8663 0.054(2) Uiso calc R 1 1
O OW1 0.6507(3) 0.2741(3) 0.1872(3) 0.0543(6) Uani d D 1 1
H H11 0.658(7) 0.173(3) 0.216(5) 0.096(17) Uiso d D 1 1
H H12 0.536(3) 0.334(6) 0.214(6) 0.12(2) Uiso d D 1 1
O OW2 1.0850(3) -0.3475(3) -0.0480(3) 0.0480(5) Uani d . 1 1
O OW3 0.6830(3) 0.5567(4) 0.7114(3) 0.0670(8) Uani d . 1 1
H H21 1.053(6) -0.325(5) 0.020(5) 0.063(14) Uiso d . 1 1
H H22 1.160(6) -0.322(6) -0.080(5) 0.073(14) Uiso d . 1 1
H H31 0.712(5) 0.602(5) 0.633(4) 0.052(10) Uiso d . 1 1
H H32 0.767(7) 0.507(6) 0.735(6) 0.090(17) Uiso d . 1 1

loop_
_atom_site_aniso_label
_atom_site_aniso_U_11
_atom_site_aniso_U_22
_atom_site_aniso_U_33
_atom_site_aniso_U_12
_atom_site_aniso_U_13
_atom_site_aniso_U_23
Al1 0.0238(3) 0.0282(4) 0.0245(3) -0.0153(3) -0.0087(2) -0.0013(2)
F1 0.0399(10) 0.0365(9) 0.1124(18) -0.0088(8) -0.0130(11) -0.0167(10)
F2 0.0553(10) 0.0851(13) 0.0371(8) -0.0519(10) -0.0159(7) -0.0044(8)
F3 0.0537(10) 0.0853(14) 0.0284(8) -0.0501(10) -0.0160(7) 0.0141(8)
F4 0.0516(11) 0.0991(16) 0.0566(11) -0.0513(11) -0.0063(8) -0.0322(10)
F5 0.0335(9) 0.0417(9) 0.0857(14) -0.0117(7) -0.0063(9) -0.0258(9)
F6 0.0929(17) 0.117(2) 0.0379(9) -0.0847(17) -0.0185(10) 0.0246(11)
F7 0.0399(8) 0.0398(8) 0.0357(8) -0.0209(7) -0.0141(6) -0.0054(6)
N1 0.0270(9) 0.0363(10) 0.0326(10) -0.0193(8) -0.0110(8) -0.0020(8)
N2 0.0315(10) 0.0368(11) 0.0344(10) -0.0175(9) -0.0079(8) -0.0058(8)
N3 0.0325(10) 0.0493(12) 0.0352(10) -0.0257(10) -0.0110(8) -0.0065(9)
N4 0.0341(11) 0.0329(10) 0.0366(10) -0.0194(9) -0.0113(8) -0.0027(8)
C1 0.0297(11) 0.0318(12) 0.0465(14) -0.0128(10) -0.0151(10) -0.0035(10)
C2 0.0329(12) 0.0322(12) 0.0343(11) -0.0206(10) -0.0095(9) -0.0027(9)
C3 0.0271(11) 0.0391(13) 0.0379(12) -0.0158(10) -0.0099(9) -0.0071(10)
C4 0.0307(11) 0.0317(11) 0.0367(12) -0.0184(10) -0.0101(9) -0.0031(9)
C5 0.0249(10) 0.0349(12) 0.0374(12) -0.0144(9) -0.0082(9) -0.0082(9)
C6 0.0303(12) 0.0337(12) 0.0475(14) -0.0162(10) -0.0118(10) -0.0086(10)
OW1 0.0534(13) 0.0473(12) 0.0579(13) -0.0279(11) -0.0084(11) -0.0017(10)
OW2 0.0400(11) 0.0468(12) 0.0585(14) -0.0144(10) -0.0093(10) -0.0217(10)
OW3 0.0425(13) 0.0716(17) 0.0512(14) -0.0207(12) -0.0061(11) 0.0162(12)

loop_
_atom_type_symbol
_atom_type_description
_atom_type_scat_dispersion_real
_atom_type_scat_dispersion_imag
_atom_type_scat_source
C C 0.0033 0.0016 'International Tables Vol C Tables 4.2.6.8 and 6.1.1.4'
H H 0.0000 0.0000 'International Tables Vol C Tables 4.2.6.8 and 6.1.1.4'
N N 0.0061 0.0033 'International Tables Vol C Tables 4.2.6.8 and 6.1.1.4'
O O 0.0106 0.0060 'International Tables Vol C Tables 4.2.6.8 and 6.1.1.4'
F F 0.0140 0.0100 'International Tables Vol C Tables 4.2.6.8 and 6.1.1.4'
Al Al 0.0560 0.0520 'International Tables Vol C Tables 4.2.6.8 and 6.1.1.4'

loop_
_geom_angle_atom_site_label_1
_geom_angle_atom_site_label_2
_geom_angle_atom_site_label_3
_geom_angle
F6 Al1 F4 90.79(10)
F6 Al1 F3 177.96(9)
F4 Al1 F3 91.25(9)
F6 Al1 F1 92.04(13)
F4 Al1 F1 90.93(11)
F3 Al1 F1 88.04(11)
F6 Al1 F2 89.84(9)
F4 Al1 F2 177.63(11)
F3 Al1 F2 88.11(8)
F1 Al1 F2 91.33(11)
F6 Al1 F5 89.49(12)
F4 Al1 F5 89.36(10)
F3 Al1 F5 90.41(11)
F1 Al1 F5 178.44(10)
F2 Al1 F5 88.36(10)
F3 F1 F4 60.73(8)
F3 F1 F6 89.25(9)
F4 F1 F6 59.11(8)
F3 F1 F2 59.05(7)
F4 F1 F2 88.70(8)
F6 F1 F2 58.74(8)
F3 F2 F5 61.11(8)
F3 F2 F6 90.00(8)
F5 F2 F6 59.83(8)
F3 F2 F1 58.74(8)
F5 F2 F1 90.00(8)
F6 F2 F1 60.32(9)
F1 F3 F2 62.21(9)
F1 F3 F4 60.74(8)
F2 F3 F4 90.47(7)
F1 F3 F5 91.25(8)
F2 F3 F5 59.82(8)
F4 F3 F5 59.25(7)
F5 F4 F6 59.81(9)
F5 F4 F3 60.43(8)
F6 F4 F3 88.90(7)
F5 F4 F1 90.64(8)
F6 F4 F1 60.72(10)
F3 F4 F1 58.52(7)
F6 F5 F4 60.10(9)
F6 F5 F2 60.13(8)
F4 F5 F2 90.65(8)
F6 F5 F3 89.00(9)
F4 F5 F3 60.32(7)
F2 F5 F3 59.07(7)
Al1 F5 H11 120.3(17)
F6 F5 H11 160.8(17)
F4 F5 H11 120.6(16)
F2 F5 H11 101.0(17)
F3 F5 H11 76.8(17)
F5 F6 F2 60.03(8)
F5 F6 F4 60.09(9)
F2 F6 F4 90.59(8)
F5 F6 F1 90.47(8)
F2 F6 F1 60.94(8)
F4 F6 F1 60.16(9)
C2 N1 H1A 109.5
C2 N1 H1B 109.5
H1A N1 H1B 109.5
C2 N1 H1C 109.5
H1A N1 H1C 109.5
H1B N1 H1C 109.5
C6 N2 H2A 109.5
C6 N2 H2B 109.5
H2A N2 H2B 109.5
C6 N2 H2C 109.5
H2A N2 H2C 109.5
H2B N2 H2C 109.5
C3 N3 H3A 109.5
C3 N3 H3B 109.5
H3A N3 H3B 109.5
C3 N3 H3C 109.5
H3A N3 H3C 109.5
H3B N3 H3C 109.5
C1 N4 H4A 109.5
C1 N4 H4B 109.5
H4A N4 H4B 109.5
C1 N4 H4C 109.5
H4A N4 H4C 109.5
H4B N4 H4C 109.5
N4 C1 C5 111.0(2)
N4 C1 H1D 109.4
C5 C1 H1D 109.4
N4 C1 H1E 109.4
C5 C1 H1E 109.4
H1D C1 H1E 108.0
N1 C2 C4 111.36(18)
N1 C2 H2D 109.4
C4 C2 H2D 109.4
N1 C2 H2E 109.4
C4 C2 H2E 109.4
H2D C2 H2E 108.0
N3 C3 C5 110.7(2)
N3 C3 H3D 109.5
C5 C3 H3D 109.5
N3 C3 H3E 109.5
C5 C3 H3E 109.5
H3D C3 H3E 108.1
C6 C4 C2 109.45(19)
C6 C4 H4D 109.8
C2 C4 H4D 109.8
C6 C4 H4E 109.8
C2 C4 H4E 109.8
H4D C4 H4E 108.2
C1 C5 C3 110.8(2)
C1 C5 H5D 109.5
C3 C5 H5D 109.5
C1 C5 H5E 109.5
C3 C5 H5E 109.5
H5D C5 H5E 108.1
N2 C6 C4 112.33(19)
N2 C6 H6D 109.1
C4 C6 H6D 109.1
N2 C6 H6E 109.1
C4 C6 H6E 109.1
H6D C6 H6E 107.9
H11 OW1 H12 100(5)
H21 OW2 H22 100(5)
H31 OW3 H32 102(5)

loop_
_geom_bond_atom_site_label_1
_geom_bond_atom_site_label_2
_geom_bond_distance
Al1 F6 1.7690(19)
Al1 F4 1.7832(17)
Al1 F3 1.7929(16)
Al1 F1 1.803(2)
Al1 F2 1.8126(16)
Al1 F5 1.8130(19)
F1 F3 2.499(3)
F1 F4 2.556(3)
F1 F6 2.570(4)
F1 F2 2.586(3)
F2 F3 2.507(2)
F2 F5 2.527(3)
F2 F6 2.529(3)
F3 F4 2.556(2)
F3 F5 2.559(3)
F4 F5 2.529(3)
F4 F6 2.529(3)
F5 F6 2.522(3)
F5 H11 1.85(3)
N1 C2 1.481(3)
N1 H1A 0.8900
N1 H1B 0.8900
N1 H1C 0.8900
N2 C6 1.481(3)
N2 H2A 0.8900
N2 H2B 0.8900
N2 H2C 0.8900
N3 C3 1.482(3)
N3 H3A 0.8900
N3 H3B 0.8900
N3 H3C 0.8900
N4 C1 1.483(3)
N4 H4A 0.8900
N4 H4B 0.8900
N4 H4C 0.8900
C1 C5 1.514(3)
C1 H1D 0.9700
C1 H1E 0.9700
C2 C4 1.518(3)
C2 H2D 0.9700
C2 H2E 0.9700
C3 C5 1.521(3)
C3 H3D 0.9700
C3 H3E 0.9700
C4 C6 1.513(3)
C4 H4D 0.9700
C4 H4E 0.9700
C5 H5D 0.9700
C5 H5E 0.9700
C6 H6D 0.9700
C6 H6E 0.9700
OW1 H11 0.925(19)
OW1 H12 0.95(2)
OW2 H21 0.74(5)
OW2 H22 0.82(5)
OW3 H31 0.83(4)
OW3 H32 0.81(6)

loop_
_geom_hbond_atom_site_label_D
_geom_hbond_atom_site_label_H
_geom_hbond_atom_site_label_A
_geom_hbond_site_symmetry_A
_geom_hbond_distance_DH
_geom_hbond_distance_HA
_geom_hbond_distance_DA
_geom_hbond_angle_DHA
_geom_hbond_publ_flag
N1 H1A F7 . 0.89 1.81 2.696(3) 171 yes
N1 H1B F3 1_556 0.89 1.79 2.663(3) 166 yes
N1 H1C F2 2_756 0.89 2.08 2.826(3) 141 yes
N1 H1C F3 2_756 0.89 2.09 2.796(3) 136 yes
N2 H2A F4 2_656 0.89 2.08 2.657(3) 122 yes
N2 H2B OW2 1_466 0.89 2.11 2.804(3) 134 yes
N2 H2C F7 2_657 0.89 2.04 2.724(3) 132 yes
N3 H3A F7 . 0.89 1.79 2.677(3) 176 yes
N3 H3B F5 . 0.89 2.00 2.792(3) 148 yes
N3 H3C F5 2_656 0.89 1.89 2.753(4) 162 yes
N4 H4A F2 2_756 0.89 1.90 2.757(3) 161 yes
N4 H4B F1 1_565 0.89 1.92 2.776(4) 162 yes
N4 H4C F7 2_756 0.89 1.84 2.724(3) 169 yes
OW1 H11 F5 . 0.92 1.85 2.743(3) 161 yes
OW1 H12 OW3 2_666 0.95 1.85 2.789(5) 173 yes
OW2 H21 F1 . 0.74 2.27(5) 2.943(3) 152(5) yes
OW2 H22 OW1 2_755 0.82(7) 1.98 2.785(5) 170 yes
OW3 H31 F6 1_565 0.82(4) 1.79(4) 2.612(4) 176 yes
OW3 H32 F1 2_756 0.81(7) 1.99(7) 2.783(4) 167 yes
